data_7044783
loop_
_publ_author_name
'Aswathy, Vijayakumar Sajitha'
'Sankar, Cheriyedath Raj'
'Varma, Manoj Raama'
'Assoud, Abdeljalil'
'Bieringer, Mario'
'Kleinke, Holger'

_publ_section_title
;
 Thermoelectric properties and thermal stability of layered chalcogenides,
 TlScQ2, Q= Se, Te
;
_journal_name_full 'Dalton Transactions'
_journal_paper_doi 10.1039/C7DT03446F
_journal_year 2017
_chemical_formula_sum 'Sc Te2 Tl0.96'
_chemical_formula_weight 497.17
_chemical_name_systematic
; 
 ? 
;
_space_group_IT_number 166
_symmetry_cell_setting trigonal
_symmetry_space_group_name_Hall '-R 3 2"'
_symmetry_space_group_name_H-M 'R -3 m :H'
_atom_sites_solution_primary direct
_atom_sites_solution_secondary difmap
_audit_creation_method SHELXL-97
_audit_update_record
;
2017-07-08 deposited with the CCDC.
2017-11-15 downloaded from the CCDC.
;
_cell_angle_alpha 90.00
_cell_angle_beta 90.00
_cell_angle_gamma 120.00
_cell_formula_units_Z 3
_cell_length_a 4.2133(2)
_cell_length_b 4.2133(2)
_cell_length_c 24.088(2)
_cell_measurement_reflns_used 998
_cell_measurement_temperature 298(2)
_cell_measurement_theta_max 29.96
_cell_measurement_theta_min 2.54
_cell_volume 370.32(4)
_computing_structure_refinement 'SHELXL-97 (Sheldrick, 2008)'
_computing_structure_solution 'SHELXS-97 (Sheldrick, 2008)'
_diffrn_ambient_temperature 298(2)
_diffrn_measured_fraction_theta_full 1.000
_diffrn_measured_fraction_theta_max 1.000
_diffrn_measurement_device_type 'Bruker Smart Apex CCD'
_diffrn_radiation_monochromator graphite
_diffrn_radiation_source 'fine-focus sealed tube'
_diffrn_radiation_type MoK\a
_diffrn_radiation_wavelength 0.71073
_diffrn_reflns_av_R_equivalents 0.0362
_diffrn_reflns_av_sigmaI/netI 0.0274
_diffrn_reflns_limit_h_max 5
_diffrn_reflns_limit_h_min -5
_diffrn_reflns_limit_k_max 5
_diffrn_reflns_limit_k_min -5
_diffrn_reflns_limit_l_max 33
_diffrn_reflns_limit_l_min -33
_diffrn_reflns_number 998
_diffrn_reflns_theta_full 29.96
_diffrn_reflns_theta_max 29.96
_diffrn_reflns_theta_min 2.54
_exptl_absorpt_coefficient_mu 44.180
_exptl_absorpt_correction_T_max 1
_exptl_absorpt_correction_T_min 0.485501
_exptl_absorpt_correction_type empirical
_exptl_absorpt_process_details SADABS
_exptl_crystal_colour black
_exptl_crystal_density_diffrn 6.688
_exptl_crystal_density_method 'not measured'
_exptl_crystal_description plate
_exptl_crystal_F_000 609
_exptl_crystal_size_max 0.04
_exptl_crystal_size_mid 0.04
_exptl_crystal_size_min 0.02
_refine_diff_density_max 2.294
_refine_diff_density_min -1.731
_refine_diff_density_rms 0.451
_refine_ls_extinction_coef 0.0061(8)
_refine_ls_extinction_expression Fc^*^=kFc[1+0.001xFc^2^\l^3^/sin(2\q)]^-1/4^
_refine_ls_extinction_method SHELXL
_refine_ls_goodness_of_fit_ref 1.215
_refine_ls_matrix_type full
_refine_ls_number_parameters 10
_refine_ls_number_reflns 171
_refine_ls_number_restraints 0
_refine_ls_restrained_S_all 1.215
_refine_ls_R_factor_all 0.0280
_refine_ls_R_factor_gt 0.0280
_refine_ls_shift/su_max 0.000
_refine_ls_shift/su_mean 0.000
_refine_ls_structure_factor_coef Fsqd
_refine_ls_weighting_details 'calc w=1/[\s^2^(Fo^2^)+(0.0524P)^2^+0.6935P] where P=(Fo^2^+2Fc^2^)/3'
_refine_ls_weighting_scheme calc
_refine_ls_wR_factor_gt 0.0792
_refine_ls_wR_factor_ref 0.0792
_reflns_number_gt 171
_reflns_number_total 171
_reflns_threshold_expression >2sigma(I)
_cod_data_source_file c7dt03446f2.cif
_cod_data_source_block tlscte2_2
_cod_depositor_comments
;
The following automatic conversions were performed:

'_symmetry_cell_setting' value 'Trigonal' changed to 'trigonal'
according to
/home/data/users/saulius/crontab/automatic-downloads/rss-feeds/RSC/lib/dictionaries/cif_core.dic
dictionary named 'cif_core.dic' version 2.4.2 from 2011-04-26.

Automatic conversion script
Id: cif_fix_values 4973 2017-02-22 13:04:09Z antanas 
;
_cod_original_sg_symbol_H-M R-3m
_cod_database_code 7044783

loop_
_symmetry_equiv_pos_as_xyz
'x, y, z'
'-y, x-y, z'
'-x+y, -x, z'
'y, x, -z'
'x-y, -y, -z'
'-x, -x+y, -z'
'x+2/3, y+1/3, z+1/3'
'-y+2/3, x-y+1/3, z+1/3'
'-x+y+2/3, -x+1/3, z+1/3'
'y+2/3, x+1/3, -z+1/3'
'x-y+2/3, -y+1/3, -z+1/3'
'-x+2/3, -x+y+1/3, -z+1/3'
'x+1/3, y+2/3, z+2/3'
'-y+1/3, x-y+2/3, z+2/3'
'-x+y+1/3, -x+2/3, z+2/3'
'y+1/3, x+2/3, -z+2/3'
'x-y+1/3, -y+2/3, -z+2/3'
'-x+1/3, -x+y+2/3, -z+2/3'
'-x, -y, -z'
'y, -x+y, -z'
'x-y, x, -z'
'-y, -x, z'
'-x+y, y, z'
'x, x-y, z'
'-x+2/3, -y+1/3, -z+1/3'
'y+2/3, -x+y+1/3, -z+1/3'
'x-y+2/3, x+1/3, -z+1/3'
'-y+2/3, -x+1/3, z+1/3'
'-x+y+2/3, y+1/3, z+1/3'
'x+2/3, x-y+1/3, z+1/3'
'-x+1/3, -y+2/3, -z+2/3'
'y+1/3, -x+y+2/3, -z+2/3'
'x-y+1/3, x+2/3, -z+2/3'
'-y+1/3, -x+2/3, z+2/3'
'-x+y+1/3, y+2/3, z+2/3'
'x+1/3, x-y+2/3, z+2/3'

loop_
_atom_site_label
_atom_site_type_symbol
_atom_site_fract_x
_atom_site_fract_y
_atom_site_fract_z
_atom_site_U_iso_or_equiv
_atom_site_adp_type
_atom_site_occupancy
_atom_site_symmetry_multiplicity
_atom_site_calc_flag
_atom_site_refinement_flags
Tl Tl 0.0000 0.0000 0.0000 0.0243(4) Uani 0.961(4) 12 d SP
Sc Sc 0.0000 0.0000 0.5000 0.0138(7) Uani 1 12 d S
Te Te 0.0000 0.0000 0.23480(3) 0.0123(4) Uani 1 6 d S

loop_
_atom_site_aniso_label
_atom_site_aniso_U_11
_atom_site_aniso_U_22
_atom_site_aniso_U_33
_atom_site_aniso_U_23
_atom_site_aniso_U_13
_atom_site_aniso_U_12
Tl 0.0251(4) 0.0251(4) 0.0225(6) 0.000 0.000 0.0126(2)
Sc 0.0118(8) 0.0118(8) 0.0178(17) 0.000 0.000 0.0059(4)
Te 0.0116(4) 0.0116(4) 0.0136(6) 0.000 0.000 0.0058(2)

loop_
_atom_type_symbol
_atom_type_description
_atom_type_scat_dispersion_real
_atom_type_scat_dispersion_imag
_atom_type_scat_source
Sc Sc 0.2519 0.3716 'International Tables Vol C Tables 4.2.6.8 and 6.1.1.4'
Te Te -0.5308 1.6751 'International Tables Vol C Tables 4.2.6.8 and 6.1.1.4'
Tl Tl -2.8358 9.6688 'International Tables Vol C Tables 4.2.6.8 and 6.1.1.4'

loop_
_geom_angle_atom_site_label_1
_geom_angle_atom_site_label_2
_geom_angle_atom_site_label_3
_geom_angle
_geom_angle_site_symmetry_1
_geom_angle_site_symmetry_3
Te Tl Te 180.000(19) 25 13_444
Te Tl Te 76.607(16) 25 25_445
Te Tl Te 103.393(16) 13_444 25_445
Te Tl Te 103.393(16) 25 13_554
Te Tl Te 76.607(16) 13_444 13_554
Te Tl Te 180.000(19) 25_445 13_554
Te Tl Te 103.393(16) 25 13_544
Te Tl Te 76.607(16) 13_444 13_544
Te Tl Te 103.393(16) 25_445 13_544
Te Tl Te 76.607(16) 13_554 13_544
Te Tl Te 76.607(16) 25 25_455
Te Tl Te 103.393(16) 13_444 25_455
Te Tl Te 76.607(16) 25_445 25_455
Te Tl Te 103.393(16) 13_554 25_455
Te Tl Te 180.000(19) 13_544 25_455
Te Sc Te 180.0 31_445 7
Te Sc Te 91.766(18) 31_445 31
Te Sc Te 88.234(18) 7 31
Te Sc Te 88.234(18) 31_445 7_445
Te Sc Te 91.766(18) 7 7_445
Te Sc Te 180.0 31 7_445
Te Sc Te 88.235(18) 31_445 7_455
Te Sc Te 91.765(18) 7 7_455
Te Sc Te 88.235(18) 31 7_455
Te Sc Te 91.765(18) 7_445 7_455
Te Sc Te 91.765(18) 31_445 31_545
Te Sc Te 88.235(18) 7 31_545
Te Sc Te 91.765(18) 31 31_545
Te Sc Te 88.235(18) 7_445 31_545
Te Sc Te 180.00(3) 7_455 31_545
Sc Te Sc 91.765(18) 13_444 13_554
Sc Te Sc 91.764(18) 13_444 13_544
Sc Te Sc 91.764(18) 13_554 13_544
Sc Te Tl 169.71(2) 13_444 7
Sc Te Tl 95.390(6) 13_554 7
Sc Te Tl 95.391(6) 13_544 7
Sc Te Tl 95.390(6) 13_444 7_445
Sc Te Tl 169.71(2) 13_554 7_445
Sc Te Tl 95.391(6) 13_544 7_445
Tl Te Tl 76.609(16) 7 7_445
Sc Te Tl 95.391(5) 13_444 7_455
Sc Te Tl 95.391(5) 13_554 7_455
Sc Te Tl 169.71(2) 13_544 7_455
Tl Te Tl 76.608(16) 7 7_455
Tl Te Tl 76.608(16) 7_445 7_455

loop_
_geom_bond_atom_site_label_1
_geom_bond_atom_site_label_2
_geom_bond_distance
_geom_bond_site_symmetry_2
Tl Te 3.3988(6) 25
Tl Te 3.3988(6) 13_444
Tl Te 3.3988(6) 25_445
Tl Te 3.3988(6) 13_554
Tl Te 3.3988(6) 13_544
Tl Te 3.3988(6) 25_455
Sc Te 2.9344(5) 31_445
Sc Te 2.9344(5) 7
Sc Te 2.9344(5) 31
Sc Te 2.9344(5) 7_445
Sc Te 2.9344(5) 7_455
Sc Te 2.9344(5) 31_545
Te Sc 2.9344(5) 13_444
Te Sc 2.9344(5) 13_554
Te Sc 2.9344(5) 13_544
Te Tl 3.3987(6) 7
Te Tl 3.3987(6) 7_445
Te Tl 3.3987(6) 7_455
